data_7720670
loop_
_publ_author_name
'Herniman, Julie M.'
'P Keeling, George'
'King, Rhys P.'
'Light, Mark E.'
'Kandathil Sintho, Navya'
'Snowsill, Kate'
'Reid, Gillian'

_publ_section_title
;
 Transition metal complexes with phosphine oxide appended aza-macrocycles
 - effects of ring size and denticity.
;
_journal_issue 13
_journal_name_full 'Dalton transactions (Cambridge, England : 2003)'
_journal_page_first 5266
_journal_page_last 5275
_journal_paper_doi 10.1039/d6dt00255b
_journal_volume 55
_journal_year 2026
_chemical_formula_moiety 'C39 H43 Cu2 N7 O14 P2'
_chemical_formula_sum 'C39 H43 Cu2 N7 O14 P2'
_chemical_formula_weight 1022.82
_space_group_crystal_system monoclinic
_space_group_IT_number 14
_space_group_name_Hall '-P 2yn'
_space_group_name_H-M_alt 'P 1 21/n 1'
_atom_sites_solution_hydrogens geom
_atom_sites_solution_primary dual
_audit_creation_date 2025-08-05
_audit_creation_method
;
Olex2 1.5
(compiled 2025.07.13 svn.rb7424aed for OlexSys, GUI svn.r7308)
;
_audit_update_record
;
2025-12-15 deposited with the CCDC.	2026-03-02 downloaded from the CCDC.
;
_cell_angle_alpha 90
_cell_angle_beta 94.3010(10)
_cell_angle_gamma 90
_cell_formula_units_Z 4
_cell_length_a 10.01010(10)
_cell_length_b 17.9328(2)
_cell_length_c 24.3639(3)
_cell_measurement_reflns_used 37949
_cell_measurement_temperature 99.9(9)
_cell_measurement_theta_max 33.5440
_cell_measurement_theta_min 2.0290
_cell_volume 4361.23(8)
_computing_cell_refinement 'CrysAlisPro 1.171.44.96a (Rigaku OD, 2025)'
_computing_data_collection 'CrysAlisPro 1.171.44.96a (Rigaku OD, 2025)'
_computing_data_reduction 'CrysAlisPro 1.171.44.96a (Rigaku OD, 2025)'
_computing_molecular_graphics 'Olex2 1.5 (Dolomanov et al., 2009)'
_computing_publication_material 'Olex2 1.5 (Dolomanov et al., 2009)'
_computing_structure_refinement 'SHELXL 2018/3 (Sheldrick, 2015)'
_computing_structure_solution 'SHELXT 2018/2 (Sheldrick, 2018)'
_diffrn_ambient_environment N~2~
_diffrn_ambient_temperature 99.9(9)
_diffrn_detector 'Hybrid Pixel Array Detector'
_diffrn_detector_area_resol_mean 10.0000
_diffrn_detector_type HyPix
_diffrn_measured_fraction_theta_full 1.000
_diffrn_measured_fraction_theta_max 0.900
_diffrn_measurement_details
;
List of Runs (angles in degrees, time in seconds):

  # Type    Start    End  Width  t~exp~   \w     \q     \k     \f   Frames
#--------------------------------------------------------------------------
  1  \w    -36.00  37.00   0.50    1.00    --   17.09 -71.00 124.00  146
  2  \w    -62.00 -22.00   0.50    1.00    --   17.09 -19.00   0.00   80
  3  \w    -62.00 -22.00   0.50    1.00    --   17.09 -19.00 -30.00   80
  4  \w      3.00  56.00   0.50    1.00    --   17.09  57.00-120.00  106
  5  \w      3.00  56.00   0.50    1.00    --   17.09  57.00 -30.00  106
  6  \w      3.00  34.00   0.50    1.00    --   17.09  57.00  60.00   62
  7  \w    -41.00  18.00   0.50    1.00    --  -18.50  77.00 -30.00  118
  8  \w    -39.00  30.00   0.50    1.00    --  -18.50  71.00-104.00  138
  9  \w     16.00  62.00   0.50    1.00    --  -18.50  19.00-180.00   92
 10  \w    -62.00  -4.00   0.50    1.00    --  -18.50 -57.00  60.00  116
;
_diffrn_measurement_device 'four-circle diffractometer'
_diffrn_measurement_device_type 'ROD, SynergyCustom system, HyPix'
_diffrn_measurement_method '\w scans'
_diffrn_orient_matrix_type 'CrysAlisPro convention (1999,Acta A55,543-557)'
_diffrn_orient_matrix_UB_11 -0.0193402000
_diffrn_orient_matrix_UB_12 -0.0310996000
_diffrn_orient_matrix_UB_13 0.0155554000
_diffrn_orient_matrix_UB_21 -0.0566815000
_diffrn_orient_matrix_UB_22 -0.0055235000
_diffrn_orient_matrix_UB_23 -0.0188314000
_diffrn_orient_matrix_UB_31 0.0383540000
_diffrn_orient_matrix_UB_32 -0.0238070000
_diffrn_orient_matrix_UB_33 -0.0159451000
_diffrn_radiation_monochromator mirror
_diffrn_radiation_probe x-ray
_diffrn_radiation_type 'Mo K\a'
_diffrn_radiation_wavelength 0.71073
_diffrn_reflns_av_R_equivalents 0.0293
_diffrn_reflns_av_unetI/netI 0.0291
_diffrn_reflns_Laue_measured_fraction_full 1.000
_diffrn_reflns_Laue_measured_fraction_max 0.900
_diffrn_reflns_limit_h_max 14
_diffrn_reflns_limit_h_min -14
_diffrn_reflns_limit_k_max 27
_diffrn_reflns_limit_k_min -27
_diffrn_reflns_limit_l_max 36
_diffrn_reflns_limit_l_min -34
_diffrn_reflns_number 71809
_diffrn_reflns_point_group_measured_fraction_full 1.000
_diffrn_reflns_point_group_measured_fraction_max 0.900
_diffrn_reflns_theta_full 25.242
_diffrn_reflns_theta_max 33.420
_diffrn_reflns_theta_min 2.025
_diffrn_source 'Rotating-anode X-ray tube'
_diffrn_source_type 'Rigaku (Mo) X-ray Source'
_exptl_absorpt_coefficient_mu 1.123
_exptl_absorpt_correction_T_max 1.00000
_exptl_absorpt_correction_T_min 0.78712
_exptl_absorpt_correction_type multi-scan
_exptl_absorpt_process_details
;
CrysAlisPro 1.171.44.96a (Rigaku Oxford Diffraction, 2025)
Empirical absorption correction using spherical harmonics,
implemented in SCALE3 ABSPACK scaling algorithm.
;
_exptl_crystal_colour blue
_exptl_crystal_colour_primary blue
_exptl_crystal_density_diffrn 1.558
_exptl_crystal_description irregular
_exptl_crystal_F_000 2104
_exptl_crystal_size_max 0.11
_exptl_crystal_size_mid 0.11
_exptl_crystal_size_min 0.04
_refine_diff_density_max 0.696
_refine_diff_density_min -0.583
_refine_diff_density_rms 0.076
_refine_ls_extinction_method none
_refine_ls_goodness_of_fit_ref 1.055
_refine_ls_hydrogen_treatment constr
_refine_ls_matrix_type full
_refine_ls_number_parameters 577
_refine_ls_number_reflns 15301
_refine_ls_number_restraints 0
_refine_ls_restrained_S_all 1.055
_refine_ls_R_factor_all 0.0450
_refine_ls_R_factor_gt 0.0326
_refine_ls_shift/su_max 0.002
_refine_ls_shift/su_mean 0.000
_refine_ls_structure_factor_coef Fsqd
_refine_ls_weighting_details 'w=1/[\s^2^(Fo^2^)+(0.0419P)^2^+1.9416P] where P=(Fo^2^+2Fc^2^)/3'
_refine_ls_weighting_scheme calc
_refine_ls_wR_factor_gt 0.0828
_refine_ls_wR_factor_ref 0.0878
_reflns_Friedel_coverage 0.000
_reflns_number_gt 12481
_reflns_number_total 15301
_reflns_threshold_expression 'I > 2\s(I)'
_cod_data_source_file d6dt00255b2.cif
_cod_data_source_block 2025rk_cubnnodpphmecn_auto
_cod_depositor_comments 'Adding full bibliography for 7720665--7720675.cif.'
_cod_database_code 7720670
_shelx_shelxl_version_number 2018/3
_chemical_oxdiff_formula 'Cu N O P C H'
_chemical_oxdiff_usercomment 'CSD: YOHBOO'
_shelx_space_group_comment
;
The symmetry employed for this shelxl refinement is uniquely defined
by the following loop, which should always be used as a source of
symmetry information in preference to the above space-group names.
They are only intended as comments.
;
_shelx_estimated_absorpt_t_max 0.956
_shelx_estimated_absorpt_t_min 0.886
_diffrn_oxdiff_digest_od_ed
;

;
_olex2_refinement_description
;
1.a Secondary CH2 refined with riding coordinates:
 C13(H13A,H13B), C38(H38A,H38B), C39(H39A,H39B), C14(H14A,H14B), C23(H23A,
 H23B), C15(H15A,H15B), C25(H25A,H25B), C16(H16A,H16B), C24(H24A,H24B)
1.b Aromatic/amide H refined with riding coordinates:
 C18(H18), C33(H33), C5(H5), C37(H37), C1(H1), C12(H12), C19(H19), C11(H11),
 C31(H31), C2(H2), C4(H4), C34(H34), C20(H20), C29(H29), C27(H27), C36(H36),
 C30(H30), C22(H22), C10(H10), C35(H35), C3(H3), C8(H8), C21(H21), C28(H28),
 C9(H9)
;
_olex2_submission_special_instructions 'No special instructions were received'
_oxdiff_exptl_absorpt_empirical_details
;
Empirical correction (ABSPACK) includes:
- Absorption correction using spherical harmonics
- Frame scaling
;
_oxdiff_exptl_absorpt_empirical_full_max 1.254
_oxdiff_exptl_absorpt_empirical_full_min 0.829

loop_
_space_group_symop_operation_xyz
'x, y, z'
'-x+1/2, y+1/2, -z+1/2'
'-x, -y, -z'
'x-1/2, -y-1/2, z-1/2'

loop_
_atom_site_label
_atom_site_type_symbol
_atom_site_fract_x
_atom_site_fract_y
_atom_site_fract_z
_atom_site_U_iso_or_equiv
_atom_site_adp_type
_atom_site_occupancy
_atom_site_site_symmetry_order
_atom_site_calc_flag
_atom_site_refinement_flags_posn
_atom_site_refinement_flags_adp
_atom_site_refinement_flags_occupancy
_atom_site_disorder_assembly
_atom_site_disorder_group
Cu1 Cu 0.36834(2) 0.24646(2) 0.56533(2) 0.01329(4) Uani 1 1 d . . . . .
Cu2 Cu 0.66541(2) 0.14034(2) 0.36455(2) 0.01818(4) Uani 1 1 d . . . . .
P1 P 0.43967(3) 0.35692(2) 0.65300(2) 0.01345(6) Uani 1 1 d . . . . .
P2 P 0.15448(3) 0.30620(2) 0.48718(2) 0.01548(7) Uani 1 1 d . . . . .
O1 O 0.49213(9) 0.31877(5) 0.60325(4) 0.01499(17) Uani 1 1 d . . . . .
O2 O 0.27646(10) 0.32928(5) 0.52394(4) 0.01672(18) Uani 1 1 d . . . . .
O5 O 0.64210(10) 0.21453(6) 0.42414(4) 0.0224(2) Uani 1 1 d . . . . .
O7 O 0.89884(11) 0.14639(6) 0.40856(5) 0.0241(2) Uani 1 1 d . . . . .
O6 O 0.73671(11) 0.06933(6) 0.42149(5) 0.0261(2) Uani 1 1 d . . . . .
O14 O 0.55781(11) 0.20246(7) 0.31316(5) 0.0286(2) Uani 1 1 d . . . . .
O4 O 0.45154(12) 0.15592(7) 0.41837(5) 0.0283(2) Uani 1 1 d . . . . .
O9 O 0.72083(12) 0.07605(7) 0.30446(5) 0.0303(2) Uani 1 1 d . . . . .
O12 O 0.75390(11) 0.25191(6) 0.30576(5) 0.0253(2) Uani 1 1 d . . . . .
O11 O 0.52738(12) 0.03299(6) 0.32447(5) 0.0283(2) Uani 1 1 d . . . . .
N7 N 0.63336(12) 0.24686(6) 0.28998(5) 0.0173(2) Uani 1 1 d . . . . .
O3 O 0.48465(12) 0.24893(6) 0.47527(5) 0.0274(2) Uani 1 1 d . . . . .
O13 O 0.58223(13) 0.28749(7) 0.25191(5) 0.0322(3) Uani 1 1 d . . . . .
O8 O 0.92069(13) 0.06504(7) 0.47491(5) 0.0371(3) Uani 1 1 d . . . . .
N2 N 0.46862(12) 0.15569(6) 0.59767(5) 0.0170(2) Uani 1 1 d . . . . .
N1 N 0.26160(11) 0.24234(6) 0.64354(5) 0.0152(2) Uani 1 1 d . . . . .
N3 N 0.22251(12) 0.17446(6) 0.53641(5) 0.0165(2) Uani 1 1 d . . . . .
N5 N 0.85600(13) 0.09356(7) 0.43598(5) 0.0226(2) Uani 1 1 d . . . . .
O10 O 0.63680(16) -0.02228(7) 0.26254(6) 0.0446(4) Uani 1 1 d . . . . .
N4 N 0.52331(12) 0.20640(7) 0.43967(5) 0.0205(2) Uani 1 1 d . . . . .
N6 N 0.62533(15) 0.02731(7) 0.29648(6) 0.0269(3) Uani 1 1 d . . . . .
C7 C 0.55579(14) 0.34612(8) 0.71183(6) 0.0187(2) Uani 1 1 d . . . . .
C13 C 0.27578(13) 0.31713(7) 0.66729(5) 0.0161(2) Uani 1 1 d . . . . .
H13A H 0.268580 0.314548 0.707545 0.019 Uiso 1 1 calc R U . . .
H13B H 0.202970 0.349610 0.651268 0.019 Uiso 1 1 calc R U . . .
C26 C 0.15640(14) 0.34155(8) 0.41851(6) 0.0194(3) Uani 1 1 d . . . . .
C38 C 0.12250(14) 0.16264(8) 0.57865(6) 0.0195(3) Uani 1 1 d . . . . .
H38A H 0.141496 0.114342 0.597322 0.023 Uiso 1 1 calc R U . . .
H38B H 0.031698 0.159564 0.559665 0.023 Uiso 1 1 calc R U . . .
C32 C 0.00587(14) 0.34101(8) 0.51498(6) 0.0185(2) Uani 1 1 d . . . . .
C39 C 0.12373(13) 0.22428(8) 0.62209(6) 0.0179(2) Uani 1 1 d . . . . .
H39A H 0.080576 0.269542 0.605644 0.021 Uiso 1 1 calc R U . . .
H39B H 0.071347 0.207930 0.652813 0.021 Uiso 1 1 calc R U . . .
C14 C 0.32924(14) 0.18246(7) 0.67703(6) 0.0179(2) Uani 1 1 d . . . . .
H14A H 0.272872 0.137052 0.674430 0.021 Uiso 1 1 calc R U . . .
H14B H 0.338069 0.198237 0.716069 0.021 Uiso 1 1 calc R U . . .
C23 C 0.39325(15) 0.08731(7) 0.57786(6) 0.0205(3) Uani 1 1 d . . . . .
H23A H 0.340740 0.068048 0.607667 0.025 Uiso 1 1 calc R U . . .
H23B H 0.457730 0.048180 0.568726 0.025 Uiso 1 1 calc R U . . .
C6 C 0.40964(13) 0.45343(7) 0.63942(6) 0.0164(2) Uani 1 1 d . . . . .
C17 C 0.71205(14) 0.10727(8) 0.60885(6) 0.0200(3) Uani 1 1 d . . . . .
C15 C 0.46810(14) 0.16367(7) 0.65867(5) 0.0169(2) Uani 1 1 d . . . . .
H15A H 0.531605 0.203550 0.671246 0.020 Uiso 1 1 calc R U . . .
H15B H 0.499547 0.116516 0.676383 0.020 Uiso 1 1 calc R U . . .
C25 C 0.15963(14) 0.20434(7) 0.48365(5) 0.0175(2) Uani 1 1 d . . . . .
H25A H 0.067603 0.184407 0.477027 0.021 Uiso 1 1 calc R U . . .
H25B H 0.212099 0.188586 0.452797 0.021 Uiso 1 1 calc R U . . .
C18 C 0.78648(15) 0.12986(8) 0.65652(7) 0.0230(3) Uani 1 1 d . . . . .
H18 H 0.768915 0.176975 0.672292 0.028 Uiso 1 1 calc R U . . .
C33 C -0.11945(14) 0.30632(8) 0.50740(6) 0.0217(3) Uani 1 1 d . . . . .
H33 H -0.129687 0.261569 0.486637 0.026 Uiso 1 1 calc R U . . .
C5 C 0.36564(16) 0.49956(8) 0.68048(7) 0.0235(3) Uani 1 1 d . . . . .
H5 H 0.358073 0.480771 0.716576 0.028 Uiso 1 1 calc R U . . .
C37 C 0.02033(15) 0.40746(8) 0.54506(6) 0.0236(3) Uani 1 1 d . . . . .
H37 H 0.105268 0.431177 0.549841 0.028 Uiso 1 1 calc R U . . .
C1 C 0.42120(15) 0.48061(8) 0.58635(6) 0.0215(3) Uani 1 1 d . . . . .
H1 H 0.449141 0.448693 0.558271 0.026 Uiso 1 1 calc R U . . .
C12 C 0.51689(16) 0.33639(9) 0.76470(6) 0.0238(3) Uani 1 1 d . . . . .
H12 H 0.424583 0.337102 0.771341 0.029 Uiso 1 1 calc R U . . .
C16 C 0.60961(14) 0.15854(8) 0.57976(6) 0.0206(3) Uani 1 1 d . . . . .
H16A H 0.642499 0.210382 0.584473 0.025 Uiso 1 1 calc R U . . .
H16B H 0.605792 0.147115 0.539919 0.025 Uiso 1 1 calc R U . . .
C19 C 0.88577(16) 0.08466(9) 0.68130(7) 0.0266(3) Uani 1 1 d . . . . .
H19 H 0.935104 0.100643 0.714022 0.032 Uiso 1 1 calc R U . . .
C11 C 0.61361(17) 0.32556(10) 0.80815(6) 0.0293(3) Uani 1 1 d . . . . .
H11 H 0.586925 0.318724 0.844419 0.035 Uiso 1 1 calc R U . . .
C24 C 0.29917(15) 0.10392(7) 0.52734(6) 0.0198(3) Uani 1 1 d . . . . .
H24A H 0.351489 0.109631 0.494685 0.024 Uiso 1 1 calc R U . . .
H24B H 0.235905 0.061941 0.520437 0.024 Uiso 1 1 calc R U . . .
C31 C 0.03889(15) 0.34666(9) 0.38405(6) 0.0258(3) Uani 1 1 d . . . . .
H31 H -0.043758 0.330088 0.396507 0.031 Uiso 1 1 calc R U . . .
C2 C 0.39119(16) 0.55523(9) 0.57505(7) 0.0274(3) Uani 1 1 d . . . . .
H2 H 0.401209 0.574697 0.539326 0.033 Uiso 1 1 calc R U . . .
C4 C 0.33294(17) 0.57333(9) 0.66807(8) 0.0297(3) Uani 1 1 d . . . . .
H4 H 0.300967 0.604793 0.695589 0.036 Uiso 1 1 calc R U . . .
C34 C -0.22874(16) 0.33805(9) 0.53058(7) 0.0269(3) Uani 1 1 d . . . . .
H34 H -0.314058 0.314759 0.525784 0.032 Uiso 1 1 calc R U . . .
C20 C 0.91314(18) 0.01610(9) 0.65836(8) 0.0343(4) Uani 1 1 d . . . . .
H20 H 0.981556 -0.014902 0.675094 0.041 Uiso 1 1 calc R U . . .
C29 C 0.16320(19) 0.40080(11) 0.31348(7) 0.0353(4) Uani 1 1 d . . . . .
H29 H 0.165518 0.421418 0.277649 0.042 Uiso 1 1 calc R U . . .
C27 C 0.27710(17) 0.36578(11) 0.39997(7) 0.0331(4) Uani 1 1 d . . . . .
H27 H 0.357353 0.361888 0.423204 0.040 Uiso 1 1 calc R U . . .
C36 C -0.09016(17) 0.43868(10) 0.56794(7) 0.0287(3) Uani 1 1 d . . . . .
H36 H -0.081015 0.483723 0.588404 0.034 Uiso 1 1 calc R U . . .
C30 C 0.04329(17) 0.37606(11) 0.33152(7) 0.0320(4) Uani 1 1 d . . . . .
H30 H -0.036409 0.379177 0.307874 0.038 Uiso 1 1 calc R U . . .
C22 C 0.74061(19) 0.03852(10) 0.58633(7) 0.0331(4) Uani 1 1 d . . . . .
H22 H 0.691397 0.022299 0.553644 0.040 Uiso 1 1 calc R U . . .
C10 C 0.74596(19) 0.32470(14) 0.79898(7) 0.0427(5) Uani 1 1 d . . . . .
H10 H 0.811334 0.318924 0.829009 0.051 Uiso 1 1 calc R U . . .
C35 C -0.21381(17) 0.40347(10) 0.56063(7) 0.0295(3) Uani 1 1 d . . . . .
H35 H -0.289095 0.424533 0.576449 0.035 Uiso 1 1 calc R U . . .
C3 C 0.34678(17) 0.60118(9) 0.61573(8) 0.0298(3) Uani 1 1 d . . . . .
H3 H 0.325794 0.651868 0.607691 0.036 Uiso 1 1 calc R U . . .
C8 C 0.69093(18) 0.34259(14) 0.70234(7) 0.0426(5) Uani 1 1 d . . . . .
H8 H 0.718137 0.347286 0.665978 0.051 Uiso 1 1 calc R U . . .
C21 C 0.8402(2) -0.00678(11) 0.61099(9) 0.0436(5) Uani 1 1 d . . . . .
H21 H 0.858325 -0.053811 0.595200 0.052 Uiso 1 1 calc R U . . .
C28 C 0.28035(19) 0.39560(13) 0.34762(8) 0.0422(5) Uani 1 1 d . . . . .
H28 H 0.362706 0.412485 0.335080 0.051 Uiso 1 1 calc R U . . .
C9 C 0.7858(2) 0.33219(18) 0.74609(9) 0.0570(7) Uani 1 1 d . . . . .
H9 H 0.878199 0.330211 0.739757 0.068 Uiso 1 1 calc R U . . .

loop_
_atom_site_aniso_label
_atom_site_aniso_U_11
_atom_site_aniso_U_22
_atom_site_aniso_U_33
_atom_site_aniso_U_23
_atom_site_aniso_U_13
_atom_site_aniso_U_12
Cu1 0.01313(7) 0.01292(7) 0.01361(7) 0.00006(5) -0.00038(5) -0.00153(5)
Cu2 0.01713(8) 0.01868(8) 0.01821(8) -0.00010(6) -0.00218(6) -0.00090(6)
P1 0.01201(14) 0.01445(14) 0.01355(14) 0.00007(10) -0.00128(11) -0.00082(11)
P2 0.01393(15) 0.01832(15) 0.01381(15) 0.00064(11) -0.00154(11) -0.00237(11)
O1 0.0131(4) 0.0168(4) 0.0149(4) -0.0016(3) 0.0000(3) -0.0019(3)
O2 0.0156(4) 0.0165(4) 0.0173(4) 0.0004(3) -0.0035(3) -0.0019(3)
O5 0.0182(5) 0.0246(5) 0.0245(5) -0.0019(4) 0.0031(4) -0.0007(4)
O7 0.0207(5) 0.0253(5) 0.0255(5) 0.0044(4) -0.0026(4) -0.0042(4)
O6 0.0215(5) 0.0204(5) 0.0347(6) 0.0045(4) -0.0096(4) -0.0064(4)
O14 0.0238(6) 0.0343(6) 0.0271(6) 0.0104(5) -0.0027(4) -0.0058(5)
O4 0.0246(6) 0.0384(6) 0.0218(5) -0.0014(4) 0.0015(4) -0.0091(5)
O9 0.0293(6) 0.0312(6) 0.0310(6) -0.0079(5) 0.0063(5) -0.0077(5)
O12 0.0199(5) 0.0272(5) 0.0289(6) 0.0022(4) 0.0032(4) 0.0008(4)
O11 0.0281(6) 0.0277(5) 0.0291(6) 0.0009(4) 0.0029(4) -0.0045(4)
N7 0.0174(5) 0.0243(6) 0.0104(5) -0.0032(4) 0.0031(4) 0.0005(4)
O3 0.0305(6) 0.0309(6) 0.0214(5) 0.0000(4) 0.0070(4) 0.0050(4)
O13 0.0366(7) 0.0368(6) 0.0228(6) 0.0109(5) -0.0006(5) 0.0054(5)
O8 0.0324(7) 0.0380(7) 0.0380(7) 0.0165(5) -0.0162(5) -0.0039(5)
N2 0.0187(5) 0.0156(5) 0.0168(5) 0.0004(4) 0.0025(4) 0.0001(4)
N1 0.0138(5) 0.0160(5) 0.0155(5) 0.0004(4) -0.0005(4) -0.0026(4)
N3 0.0182(5) 0.0162(5) 0.0147(5) -0.0005(4) 0.0003(4) -0.0036(4)
N5 0.0207(6) 0.0197(5) 0.0262(6) 0.0013(4) -0.0061(5) -0.0020(4)
O10 0.0676(10) 0.0305(6) 0.0381(7) -0.0150(5) 0.0195(7) -0.0168(6)
N4 0.0207(6) 0.0247(6) 0.0162(5) 0.0038(4) 0.0010(4) 0.0017(4)
N6 0.0395(8) 0.0199(6) 0.0216(6) -0.0001(5) 0.0035(5) -0.0041(5)
C7 0.0156(6) 0.0233(6) 0.0167(6) 0.0009(5) -0.0027(4) -0.0004(5)
C13 0.0135(6) 0.0184(6) 0.0162(6) -0.0024(4) 0.0010(4) -0.0015(4)
C26 0.0183(6) 0.0228(6) 0.0166(6) 0.0021(5) -0.0010(5) -0.0009(5)
C38 0.0186(6) 0.0223(6) 0.0177(6) -0.0008(5) 0.0014(5) -0.0082(5)
C32 0.0165(6) 0.0223(6) 0.0164(6) 0.0031(5) -0.0009(5) 0.0000(5)
C39 0.0140(6) 0.0235(6) 0.0161(6) 0.0001(5) 0.0010(4) -0.0043(5)
C14 0.0184(6) 0.0186(6) 0.0164(6) 0.0031(4) 0.0010(5) -0.0005(5)
C23 0.0275(7) 0.0140(6) 0.0199(6) 0.0002(5) 0.0011(5) -0.0011(5)
C6 0.0136(6) 0.0157(5) 0.0197(6) 0.0010(4) -0.0009(4) -0.0009(4)
C17 0.0201(6) 0.0199(6) 0.0202(6) 0.0022(5) 0.0033(5) 0.0041(5)
C15 0.0185(6) 0.0173(6) 0.0150(6) 0.0019(4) 0.0009(4) 0.0001(5)
C25 0.0185(6) 0.0192(6) 0.0143(6) -0.0017(4) -0.0024(4) -0.0037(5)
C18 0.0194(7) 0.0213(6) 0.0282(7) -0.0025(5) 0.0020(5) -0.0010(5)
C33 0.0182(6) 0.0257(7) 0.0210(7) 0.0048(5) -0.0013(5) -0.0030(5)
C5 0.0271(7) 0.0179(6) 0.0261(7) -0.0005(5) 0.0062(6) 0.0004(5)
C37 0.0217(7) 0.0257(7) 0.0231(7) -0.0006(5) 0.0008(5) -0.0002(5)
C1 0.0227(7) 0.0209(6) 0.0204(6) 0.0025(5) -0.0025(5) -0.0011(5)
C12 0.0212(7) 0.0331(8) 0.0167(6) 0.0000(5) -0.0015(5) -0.0042(6)
C16 0.0198(7) 0.0214(6) 0.0210(6) 0.0041(5) 0.0047(5) 0.0044(5)
C19 0.0236(7) 0.0283(7) 0.0273(8) 0.0022(6) -0.0030(6) -0.0020(6)
C11 0.0306(8) 0.0398(9) 0.0164(7) 0.0020(6) -0.0045(6) -0.0007(7)
C24 0.0260(7) 0.0147(6) 0.0187(6) -0.0023(4) 0.0020(5) -0.0018(5)
C31 0.0182(7) 0.0385(8) 0.0200(7) 0.0045(6) -0.0023(5) -0.0035(6)
C2 0.0279(8) 0.0240(7) 0.0294(8) 0.0089(6) -0.0045(6) -0.0013(6)
C4 0.0302(8) 0.0179(6) 0.0421(9) -0.0012(6) 0.0105(7) 0.0020(6)
C34 0.0181(7) 0.0346(8) 0.0279(8) 0.0117(6) 0.0020(5) -0.0005(6)
C20 0.0325(9) 0.0260(8) 0.0424(10) 0.0041(7) -0.0097(7) 0.0079(6)
C29 0.0358(9) 0.0491(11) 0.0207(8) 0.0117(7) -0.0001(6) -0.0027(8)
C27 0.0205(7) 0.0523(11) 0.0261(8) 0.0137(7) -0.0009(6) -0.0058(7)
C36 0.0306(8) 0.0308(8) 0.0252(8) -0.0019(6) 0.0044(6) 0.0055(6)
C30 0.0264(8) 0.0488(10) 0.0199(7) 0.0069(7) -0.0054(6) -0.0013(7)
C22 0.0379(9) 0.0316(8) 0.0285(8) -0.0102(6) -0.0078(7) 0.0150(7)
C10 0.0283(9) 0.0768(15) 0.0214(8) 0.0018(8) -0.0080(6) 0.0090(9)
C35 0.0240(8) 0.0398(9) 0.0256(8) 0.0076(6) 0.0076(6) 0.0100(6)
C3 0.0259(8) 0.0179(6) 0.0451(10) 0.0070(6) 0.0001(7) 0.0005(5)
C8 0.0194(8) 0.0875(16) 0.0207(8) 0.0064(9) -0.0011(6) 0.0007(9)
C21 0.0479(11) 0.0298(9) 0.0502(12) -0.0123(8) -0.0151(9) 0.0200(8)
C28 0.0275(9) 0.0684(14) 0.0307(9) 0.0211(9) 0.0017(7) -0.0090(9)
C9 0.0198(9) 0.122(2) 0.0281(10) 0.0071(11) -0.0035(7) 0.0085(11)

loop_
_atom_type_symbol
_atom_type_description
_atom_type_scat_dispersion_real
_atom_type_scat_dispersion_imag
_atom_type_scat_source
C C 0.0033 0.0016 'International Tables Vol C Tables 4.2.6.8 and 6.1.1.4'
H H 0.0000 0.0000 'International Tables Vol C Tables 4.2.6.8 and 6.1.1.4'
Cu Cu 0.3201 1.2651 'International Tables Vol C Tables 4.2.6.8 and 6.1.1.4'
N N 0.0061 0.0033 'International Tables Vol C Tables 4.2.6.8 and 6.1.1.4'
O O 0.0106 0.0060 'International Tables Vol C Tables 4.2.6.8 and 6.1.1.4'
P P 0.1023 0.0942 'International Tables Vol C Tables 4.2.6.8 and 6.1.1.4'

loop_
_geom_angle_atom_site_label_1
_geom_angle_atom_site_label_2
_geom_angle_atom_site_label_3
_geom_angle
_geom_angle_site_symmetry_1
_geom_angle_site_symmetry_3
_geom_angle_publ_flag
O1 Cu1 O2 89.83(4) . . ?
O1 Cu1 O3 94.58(4) . . ?
O1 Cu1 N2 94.01(4) . . ?
O1 Cu1 N1 86.94(4) . . ?
O1 Cu1 N3 170.93(4) . . ?
O2 Cu1 O3 76.97(4) . . ?
O2 Cu1 N2 172.17(4) . . ?
O2 Cu1 N1 102.90(4) . . ?
O2 Cu1 N3 90.33(4) . . ?
N2 Cu1 O3 95.89(4) . . ?
N2 Cu1 N1 84.14(4) . . ?
N1 Cu1 O3 178.47(4) . . ?
N3 Cu1 O3 94.29(4) . . ?
N3 Cu1 N2 86.95(5) . . ?
N3 Cu1 N1 84.19(4) . . ?
O6 Cu2 O5 88.55(5) . . ?
O14 Cu2 O5 89.84(5) . . ?
O14 Cu2 O6 167.50(5) . . ?
O14 Cu2 O9 91.71(5) . . ?
O9 Cu2 O5 169.37(5) . . ?
O9 Cu2 O6 92.15(5) . . ?
O1 P1 C7 110.37(6) . . ?
O1 P1 C13 109.97(6) . . ?
O1 P1 C6 110.65(6) . . ?
C7 P1 C13 109.92(6) . . ?
C6 P1 C7 110.15(6) . . ?
C6 P1 C13 105.68(6) . . ?
O2 P2 C26 112.99(6) . . ?
O2 P2 C32 109.64(6) . . ?
O2 P2 C25 106.02(6) . . ?
C26 P2 C32 107.29(6) . . ?
C26 P2 C25 107.90(6) . . ?
C32 P2 C25 113.11(7) . . ?
P1 O1 Cu1 115.26(5) . . ?
P2 O2 Cu1 114.72(5) . . ?
N4 O5 Cu2 107.47(8) . . ?
N5 O6 Cu2 104.62(8) . . ?
N7 O14 Cu2 109.21(9) . . ?
N6 O9 Cu2 105.02(9) . . ?
O12 N7 O14 120.59(12) . . ?
O12 N7 O13 121.21(12) . . ?
O13 N7 O14 118.15(12) . . ?
N4 O3 Cu1 140.86(9) . . ?
C23 N2 Cu1 107.88(8) . . ?
C23 N2 C16 113.16(11) . . ?
C15 N2 Cu1 105.64(8) . . ?
C15 N2 C23 111.06(10) . . ?
C15 N2 C16 110.96(11) . . ?
C16 N2 Cu1 107.76(8) . . ?
C13 N1 Cu1 105.42(8) . . ?
C13 N1 C39 113.69(11) . . ?
C13 N1 C14 114.83(10) . . ?
C39 N1 Cu1 101.41(8) . . ?
C39 N1 C14 114.39(10) . . ?
C14 N1 Cu1 105.26(8) . . ?
C38 N3 Cu1 110.46(8) . . ?
C38 N3 C24 110.80(11) . . ?
C25 N3 Cu1 108.46(8) . . ?
C25 N3 C38 112.45(11) . . ?
C25 N3 C24 111.30(10) . . ?
C24 N3 Cu1 102.93(8) . . ?
O7 N5 O6 116.99(12) . . ?
O8 N5 O7 123.26(13) . . ?
O8 N5 O6 119.75(13) . . ?
O4 N4 O5 118.58(12) . . ?
O3 N4 O5 118.80(12) . . ?
O3 N4 O4 122.62(13) . . ?
O11 N6 O9 117.76(13) . . ?
O10 N6 O9 118.95(14) . . ?
O10 N6 O11 123.28(14) . . ?
C12 C7 P1 123.27(11) . . ?
C12 C7 C8 119.59(14) . . ?
C8 C7 P1 116.99(11) . . ?
P1 C13 H13A 109.7 . . ?
P1 C13 H13B 109.7 . . ?
N1 C13 P1 109.94(9) . . ?
N1 C13 H13A 109.7 . . ?
N1 C13 H13B 109.7 . . ?
H13A C13 H13B 108.2 . . ?
C31 C26 P2 121.17(11) . . ?
C27 C26 P2 118.99(11) . . ?
C27 C26 C31 119.83(14) . . ?
N3 C38 H38A 108.8 . . ?
N3 C38 H38B 108.8 . . ?
N3 C38 C39 113.60(11) . . ?
H38A C38 H38B 107.7 . . ?
C39 C38 H38A 108.8 . . ?
C39 C38 H38B 108.8 . . ?
C33 C32 P2 123.80(11) . . ?
C33 C32 C37 120.22(14) . . ?
C37 C32 P2 115.97(11) . . ?
N1 C39 C38 111.26(11) . . ?
N1 C39 H39A 109.4 . . ?
N1 C39 H39B 109.4 . . ?
C38 C39 H39A 109.4 . . ?
C38 C39 H39B 109.4 . . ?
H39A C39 H39B 108.0 . . ?
N1 C14 H14A 109.0 . . ?
N1 C14 H14B 109.0 . . ?
N1 C14 C15 112.74(11) . . ?
H14A C14 H14B 107.8 . . ?
C15 C14 H14A 109.0 . . ?
C15 C14 H14B 109.0 . . ?
N2 C23 H23A 109.3 . . ?
N2 C23 H23B 109.3 . . ?
N2 C23 C24 111.46(11) . . ?
H23A C23 H23B 108.0 . . ?
C24 C23 H23A 109.3 . . ?
C24 C23 H23B 109.3 . . ?
C5 C6 P1 120.03(11) . . ?
C5 C6 C1 120.69(13) . . ?
C1 C6 P1 119.11(11) . . ?
C18 C17 C16 121.02(13) . . ?
C22 C17 C18 118.37(14) . . ?
C22 C17 C16 120.45(14) . . ?
N2 C15 C14 112.53(11) . . ?
N2 C15 H15A 109.1 . . ?
N2 C15 H15B 109.1 . . ?
C14 C15 H15A 109.1 . . ?
C14 C15 H15B 109.1 . . ?
H15A C15 H15B 107.8 . . ?
P2 C25 H25A 109.8 . . ?
P2 C25 H25B 109.8 . . ?
N3 C25 P2 109.30(8) . . ?
N3 C25 H25A 109.8 . . ?
N3 C25 H25B 109.8 . . ?
H25A C25 H25B 108.3 . . ?
C17 C18 H18 119.5 . . ?
C19 C18 C17 120.98(14) . . ?
C19 C18 H18 119.5 . . ?
C32 C33 H33 120.4 . . ?
C34 C33 C32 119.29(15) . . ?
C34 C33 H33 120.4 . . ?
C6 C5 H5 120.3 . . ?
C4 C5 C6 119.34(15) . . ?
C4 C5 H5 120.3 . . ?
C32 C37 H37 120.1 . . ?
C36 C37 C32 119.83(14) . . ?
C36 C37 H37 120.1 . . ?
C6 C1 H1 120.4 . . ?
C2 C1 C6 119.13(14) . . ?
C2 C1 H1 120.4 . . ?
C7 C12 H12 120.1 . . ?
C7 C12 C11 119.77(14) . . ?
C11 C12 H12 120.1 . . ?
N2 C16 C17 117.35(11) . . ?
N2 C16 H16A 108.0 . . ?
N2 C16 H16B 108.0 . . ?
C17 C16 H16A 108.0 . . ?
C17 C16 H16B 108.0 . . ?
H16A C16 H16B 107.2 . . ?
C18 C19 H19 120.0 . . ?
C18 C19 C20 120.01(15) . . ?
C20 C19 H19 120.0 . . ?
C12 C11 H11 119.8 . . ?
C10 C11 C12 120.44(15) . . ?
C10 C11 H11 119.8 . . ?
N3 C24 C23 109.71(11) . . ?
N3 C24 H24A 109.7 . . ?
N3 C24 H24B 109.7 . . ?
C23 C24 H24A 109.7 . . ?
C23 C24 H24B 109.7 . . ?
H24A C24 H24B 108.2 . . ?
C26 C31 H31 120.1 . . ?
C30 C31 C26 119.73(14) . . ?
C30 C31 H31 120.1 . . ?
C1 C2 H2 119.8 . . ?
C3 C2 C1 120.31(15) . . ?
C3 C2 H2 119.8 . . ?
C5 C4 H4 119.8 . . ?
C3 C4 C5 120.32(15) . . ?
C3 C4 H4 119.8 . . ?
C33 C34 H34 119.8 . . ?
C35 C34 C33 120.30(15) . . ?
C35 C34 H34 119.8 . . ?
C19 C20 H20 120.2 . . ?
C21 C20 C19 119.50(15) . . ?
C21 C20 H20 120.2 . . ?
C30 C29 H29 119.9 . . ?
C30 C29 C28 120.16(15) . . ?
C28 C29 H29 119.9 . . ?
C26 C27 H27 120.0 . . ?
C28 C27 C26 120.03(15) . . ?
C28 C27 H27 120.0 . . ?
C37 C36 H36 120.2 . . ?
C35 C36 C37 119.52(16) . . ?
C35 C36 H36 120.2 . . ?
C31 C30 H30 119.9 . . ?
C29 C30 C31 120.23(15) . . ?
C29 C30 H30 119.9 . . ?
C17 C22 H22 119.6 . . ?
C21 C22 C17 120.76(16) . . ?
C21 C22 H22 119.6 . . ?
C11 C10 H10 119.9 . . ?
C11 C10 C9 120.27(16) . . ?
C9 C10 H10 119.9 . . ?
C34 C35 C36 120.83(15) . . ?
C34 C35 H35 119.6 . . ?
C36 C35 H35 119.6 . . ?
C2 C3 H3 119.9 . . ?
C4 C3 C2 120.18(14) . . ?
C4 C3 H3 119.9 . . ?
C7 C8 H8 120.1 . . ?
C9 C8 C7 119.81(17) . . ?
C9 C8 H8 120.1 . . ?
C20 C21 C22 120.37(16) . . ?
C20 C21 H21 119.8 . . ?
C22 C21 H21 119.8 . . ?
C29 C28 H28 120.0 . . ?
C27 C28 C29 120.01(17) . . ?
C27 C28 H28 120.0 . . ?
C10 C9 C8 120.05(18) . . ?
C10 C9 H9 120.0 . . ?
C8 C9 H9 120.0 . . ?

loop_
_geom_bond_atom_site_label_1
_geom_bond_atom_site_label_2
_geom_bond_distance
_geom_bond_site_symmetry_2
_geom_bond_publ_flag
Cu1 O1 1.9745(9) . ?
Cu1 O2 1.9823(9) . ?
Cu1 O3 2.5602(11) . ?
Cu1 N2 2.0395(11) . ?
Cu1 N1 2.2548(12) . ?
Cu1 N3 2.0348(11) . ?
Cu2 O5 1.9958(11) . ?
Cu2 O6 1.9765(11) . ?
Cu2 O14 1.9408(11) . ?
Cu2 O9 1.9755(12) . ?
P1 O1 1.5194(10) . ?
P1 C7 1.7870(14) . ?
P1 C13 1.8459(13) . ?
P1 C6 1.7834(13) . ?
P2 O2 1.5167(10) . ?
P2 C26 1.7905(14) . ?
P2 C32 1.7922(15) . ?
P2 C25 1.8296(14) . ?
O5 N4 1.2829(16) . ?
O7 N5 1.2533(16) . ?
O6 N5 1.2947(16) . ?
O14 N7 1.2606(16) . ?
O4 N4 1.2447(17) . ?
O9 N6 1.2991(17) . ?
O12 N7 1.2420(16) . ?
O11 N6 1.2398(18) . ?
N7 O13 1.2576(16) . ?
O3 N4 1.2385(16) . ?
O8 N5 1.2199(16) . ?
N2 C23 1.5004(17) . ?
N2 C15 1.4935(17) . ?
N2 C16 1.5091(18) . ?
N1 C13 1.4634(17) . ?
N1 C39 1.4746(17) . ?
N1 C14 1.4812(17) . ?
N3 C38 1.5037(18) . ?
N3 C25 1.4879(17) . ?
N3 C24 1.5044(18) . ?
O10 N6 1.2254(18) . ?
C7 C12 1.384(2) . ?
C7 C8 1.391(2) . ?
C13 H13A 0.9900 . ?
C13 H13B 0.9900 . ?
C26 C31 1.396(2) . ?
C26 C27 1.391(2) . ?
C38 H38A 0.9900 . ?
C38 H38B 0.9900 . ?
C38 C39 1.5298(19) . ?
C32 C33 1.400(2) . ?
C32 C37 1.401(2) . ?
C39 H39A 0.9900 . ?
C39 H39B 0.9900 . ?
C14 H14A 0.9900 . ?
C14 H14B 0.9900 . ?
C14 C15 1.5293(19) . ?
C23 H23A 0.9900 . ?
C23 H23B 0.9900 . ?
C23 C24 1.522(2) . ?
C6 C5 1.395(2) . ?
C6 C1 1.3947(19) . ?
C17 C18 1.392(2) . ?
C17 C16 1.5134(19) . ?
C17 C22 1.388(2) . ?
C15 H15A 0.9900 . ?
C15 H15B 0.9900 . ?
C25 H25A 0.9900 . ?
C25 H25B 0.9900 . ?
C18 H18 0.9500 . ?
C18 C19 1.385(2) . ?
C33 H33 0.9500 . ?
C33 C34 1.390(2) . ?
C5 H5 0.9500 . ?
C5 C4 1.391(2) . ?
C37 H37 0.9500 . ?
C37 C36 1.393(2) . ?
C1 H1 0.9500 . ?
C1 C2 1.394(2) . ?
C12 H12 0.9500 . ?
C12 C11 1.394(2) . ?
C16 H16A 0.9900 . ?
C16 H16B 0.9900 . ?
C19 H19 0.9500 . ?
C19 C20 1.386(2) . ?
C11 H11 0.9500 . ?
C11 C10 1.360(3) . ?
C24 H24A 0.9900 . ?
C24 H24B 0.9900 . ?
C31 H31 0.9500 . ?
C31 C30 1.388(2) . ?
C2 H2 0.9500 . ?
C2 C3 1.388(3) . ?
C4 H4 0.9500 . ?
C4 C3 1.386(3) . ?
C34 H34 0.9500 . ?
C34 C35 1.385(3) . ?
C20 H20 0.9500 . ?
C20 C21 1.381(3) . ?
C29 H29 0.9500 . ?
C29 C30 1.382(3) . ?
C29 C28 1.389(3) . ?
C27 H27 0.9500 . ?
C27 C28 1.385(2) . ?
C36 H36 0.9500 . ?
C36 C35 1.389(2) . ?
C30 H30 0.9500 . ?
C22 H22 0.9500 . ?
C22 C21 1.388(2) . ?
C10 H10 0.9500 . ?
C10 C9 1.384(3) . ?
C35 H35 0.9500 . ?
C3 H3 0.9500 . ?
C8 H8 0.9500 . ?
C8 C9 1.386(2) . ?
C21 H21 0.9500 . ?
C28 H28 0.9500 . ?
C9 H9 0.9500 . ?

loop_
_geom_torsion_atom_site_label_1
_geom_torsion_atom_site_label_2
_geom_torsion_atom_site_label_3
_geom_torsion_atom_site_label_4
_geom_torsion
_geom_torsion_site_symmetry_1
_geom_torsion_site_symmetry_2
_geom_torsion_site_symmetry_3
_geom_torsion_site_symmetry_4
_geom_torsion_publ_flag
Cu1 O3 N4 O5 -132.28(13) . . . . ?
Cu1 O3 N4 O4 47.6(2) . . . . ?
Cu1 N2 C23 C24 18.96(13) . . . . ?
Cu1 N2 C15 C14 47.76(12) . . . . ?
Cu1 N2 C16 C17 166.44(10) . . . . ?
Cu1 N1 C13 P1 -34.49(10) . . . . ?
Cu1 N1 C39 C38 44.37(11) . . . . ?
Cu1 N1 C14 C15 19.17(12) . . . . ?
Cu1 N3 C38 C39 20.06(14) . . . . ?
Cu1 N3 C25 P2 -35.10(10) . . . . ?
Cu1 N3 C24 C23 47.86(12) . . . . ?
Cu2 O5 N4 O4 2.79(15) . . . . ?
Cu2 O5 N4 O3 -177.32(10) . . . . ?
Cu2 O6 N5 O7 -7.11(15) . . . . ?
Cu2 O6 N5 O8 172.65(13) . . . . ?
Cu2 O14 N7 O12 -8.15(16) . . . . ?
Cu2 O14 N7 O13 174.30(10) . . . . ?
Cu2 O9 N6 O11 2.24(16) . . . . ?
Cu2 O9 N6 O10 -176.78(13) . . . . ?
P1 C7 C12 C11 177.59(13) . . . . ?
P1 C7 C8 C9 -178.2(2) . . . . ?
P1 C6 C5 C4 -175.16(12) . . . . ?
P1 C6 C1 C2 176.81(12) . . . . ?
P2 C26 C31 C30 178.39(14) . . . . ?
P2 C26 C27 C28 -177.91(16) . . . . ?
P2 C32 C33 C34 -179.78(11) . . . . ?
P2 C32 C37 C36 179.73(12) . . . . ?
O1 P1 C7 C12 -143.83(12) . . . . ?
O1 P1 C7 C8 31.82(16) . . . . ?
O1 P1 C13 N1 22.63(11) . . . . ?
O1 P1 C6 C5 -177.67(11) . . . . ?
O1 P1 C6 C1 7.01(13) . . . . ?
O2 P2 C26 C31 -159.92(12) . . . . ?
O2 P2 C26 C27 18.61(16) . . . . ?
O2 P2 C32 C33 -151.21(11) . . . . ?
O2 P2 C32 C37 29.73(12) . . . . ?
O2 P2 C25 N3 31.59(11) . . . . ?
N2 C23 C24 N3 -46.05(15) . . . . ?
N1 C14 C15 N2 -46.06(15) . . . . ?
N3 C38 C39 N1 -46.58(15) . . . . ?
C7 P1 O1 Cu1 126.41(6) . . . . ?
C7 P1 C13 N1 -99.08(10) . . . . ?
C7 P1 C6 C5 -55.36(13) . . . . ?
C7 P1 C6 C1 129.32(11) . . . . ?
C7 C12 C11 C10 0.2(3) . . . . ?
C7 C8 C9 C10 0.6(4) . . . . ?
C13 P1 O1 Cu1 4.97(8) . . . . ?
C13 P1 C7 C12 -22.35(15) . . . . ?
C13 P1 C7 C8 153.30(14) . . . . ?
C13 P1 C6 C5 63.32(13) . . . . ?
C13 P1 C6 C1 -112.00(12) . . . . ?
C13 N1 C39 C38 157.01(11) . . . . ?
C13 N1 C14 C15 -96.30(13) . . . . ?
C26 P2 O2 Cu1 -130.23(7) . . . . ?
C26 P2 C32 C33 85.74(13) . . . . ?
C26 P2 C32 C37 -93.32(12) . . . . ?
C26 P2 C25 N3 152.90(9) . . . . ?
C26 C31 C30 C29 -0.6(3) . . . . ?
C26 C27 C28 C29 -0.5(3) . . . . ?
C38 N3 C25 P2 87.36(11) . . . . ?
C38 N3 C24 C23 -70.23(14) . . . . ?
C32 P2 O2 Cu1 110.16(7) . . . . ?
C32 P2 C26 C31 -38.97(15) . . . . ?
C32 P2 C26 C27 139.57(14) . . . . ?
C32 P2 C25 N3 -88.59(10) . . . . ?
C32 C33 C34 C35 0.3(2) . . . . ?
C32 C37 C36 C35 0.0(2) . . . . ?
C39 N1 C13 P1 -144.69(9) . . . . ?
C39 N1 C14 C15 129.60(12) . . . . ?
C14 N1 C13 P1 80.89(12) . . . . ?
C14 N1 C39 C38 -68.37(14) . . . . ?
C23 N2 C15 C14 -68.94(14) . . . . ?
C23 N2 C16 C17 -74.38(16) . . . . ?
C6 P1 O1 Cu1 -111.41(6) . . . . ?
C6 P1 C7 C12 93.70(14) . . . . ?
C6 P1 C7 C8 -90.65(15) . . . . ?
C6 P1 C13 N1 142.09(9) . . . . ?
C6 C5 C4 C3 -1.4(3) . . . . ?
C6 C1 C2 C3 -1.8(2) . . . . ?
C17 C18 C19 C20 0.6(2) . . . . ?
C17 C22 C21 C20 -0.3(3) . . . . ?
C15 N2 C23 C24 134.28(12) . . . . ?
C15 N2 C16 C17 51.23(16) . . . . ?
C25 P2 O2 Cu1 -12.26(8) . . . . ?
C25 P2 C26 C31 83.21(14) . . . . ?
C25 P2 C26 C27 -98.26(14) . . . . ?
C25 P2 C32 C33 -33.12(14) . . . . ?
C25 P2 C32 C37 147.82(11) . . . . ?
C25 N3 C38 C39 -101.26(13) . . . . ?
C25 N3 C24 C23 163.85(11) . . . . ?
C18 C17 C16 N2 -88.90(17) . . . . ?
C18 C17 C22 C21 0.5(3) . . . . ?
C18 C19 C20 C21 -0.4(3) . . . . ?
C33 C32 C37 C36 0.6(2) . . . . ?
C33 C34 C35 C36 0.3(2) . . . . ?
C5 C6 C1 C2 1.5(2) . . . . ?
C5 C4 C3 C2 1.1(3) . . . . ?
C37 C32 C33 C34 -0.8(2) . . . . ?
C37 C36 C35 C34 -0.4(2) . . . . ?
C1 C6 C5 C4 0.1(2) . . . . ?
C1 C2 C3 C4 0.5(3) . . . . ?
C12 C7 C8 C9 -2.4(3) . . . . ?
C12 C11 C10 C9 -2.1(3) . . . . ?
C16 N2 C23 C24 -100.16(13) . . . . ?
C16 N2 C15 C14 164.28(11) . . . . ?
C16 C17 C18 C19 -176.13(14) . . . . ?
C16 C17 C22 C21 176.01(18) . . . . ?
C19 C20 C21 C22 0.3(3) . . . . ?
C11 C10 C9 C8 1.7(4) . . . . ?
C24 N3 C38 C39 133.47(12) . . . . ?
C24 N3 C25 P2 -147.64(9) . . . . ?
C31 C26 C27 C28 0.6(3) . . . . ?
C27 C26 C31 C30 -0.1(3) . . . . ?
C30 C29 C28 C27 -0.2(3) . . . . ?
C22 C17 C18 C19 -0.6(2) . . . . ?
C22 C17 C16 N2 95.71(18) . . . . ?
C8 C7 C12 C11 2.1(2) . . . . ?
C28 C29 C30 C31 0.7(3) . . . . ?
